data_7706335
loop_
_publ_author_name
'Deorukhkar, Neel'
'Besnard, C\'eline'
'Gu\'en\'ee, Laure'
'Piguet, Claude'

_publ_section_title
;
 Tuning spin-crossover transition temperatures in non-symmetrical
 homoleptic meridional/facial [Fe(didentate)<sub>3</sub>]<sup>2+</sup>
 complexes: what for and who cares about it?
;
_journal_issue 4
_journal_name_full 'Dalton transactions (Cambridge, England : 2003)'
_journal_page_first 1206
_journal_page_last 1223
_journal_paper_doi 10.1039/d0dt03828h
_journal_volume 50
_journal_year 2021
_chemical_formula_moiety '2(C18 H15 N6 Zn0.5), 2(Cl1 O4)'
_chemical_formula_sum 'C36 H30 Cl2 N12 O8 Zn'
_chemical_formula_weight 894.99
_space_group_crystal_system trigonal
_space_group_IT_number 165
_space_group_name_Hall '-P 3 2"c'
_space_group_name_H-M_alt 'P -3 c 1'
_atom_sites_solution_hydrogens geom
_atom_sites_solution_primary direct
_atom_sites_solution_secondary difmap
_audit_creation_date 2019-11-04
_audit_creation_method
;
Olex2 1.2
(compiled 2018.05.29 svn.r3508 for OlexSys, GUI svn.r5506)
;
_audit_update_record
;
2020-10-30 deposited with the CCDC.	2020-12-15 downloaded from the CCDC.
;
_cell_angle_alpha 90
_cell_angle_beta 90
_cell_angle_gamma 120
_cell_formula_units_Z 2
_cell_length_a 10.1894(3)
_cell_length_b 10.1894(3)
_cell_length_c 20.0955(10)
_cell_measurement_reflns_used 2613
_cell_measurement_temperature 180.00(10)
_cell_measurement_theta_max 68.1080
_cell_measurement_theta_min 4.3840
_cell_volume 1806.87(12)
_computing_cell_refinement 'CrysAlisPro 1.171.39.46 (Rigaku OD, 2018)'
_computing_data_collection 'CrysAlisPro 1.171.39.46 (Rigaku OD, 2018)'
_computing_data_reduction 'CrysAlisPro 1.171.39.46 (Rigaku OD, 2018)'
_computing_molecular_graphics 'Olex2 (Dolomanov et al., 2009)'
_computing_publication_material 'Olex2 (Dolomanov et al., 2009)'
_computing_structure_refinement 'ShelXL (Sheldrick, 2015)'
_computing_structure_solution 'ShelXS (Sheldrick, 2015)'
_diffrn_ambient_environment N~2~
_diffrn_ambient_temperature 180.00(10)
_diffrn_detector 'CCD plate'
_diffrn_detector_area_resol_mean 10.4670
_diffrn_detector_type Atlas
_diffrn_measured_fraction_theta_full 1.000
_diffrn_measured_fraction_theta_max 0.993
_diffrn_measurement_details
;
List of Runs (angles in degrees, time in seconds):

  # Type    Start    End  Width  t~exp~   \w     \q     \k     \f   Frames
#--------------------------------------------------------------------------
  1  \w    -95.00  44.00   1.00    7.50    --  -38.13  19.00  60.00  139
  2  \w     43.00  88.00   1.00    7.50    --   38.13-125.00   0.00   45
  3  \w     15.00  48.00   1.00   30.00    --  100.00 -94.00-180.00   33
  4  \w     74.00 110.00   1.00   30.00    --  100.00-111.00 -60.00   36
  5  \w     87.00 114.00   1.00   30.00    --  100.00 178.00-120.00   27
  6  \w     69.00 177.00   1.00   30.00    --  100.00  45.00 -30.00  108
  7  \w     71.00 112.00   1.00   30.00    --  100.00-111.00  30.00   41
  8  \w     63.00 110.00   1.00   30.00    --  100.00 -94.00-180.00   47
  9  \w    101.00 151.00   1.00   30.00    --  100.00  96.00  59.00   50
 10  \w     42.00 111.00   1.00   30.00    --  100.00-111.00 150.00   69
 11  \w    115.00 140.00   1.00   30.00    --  100.00 104.00 151.00   25
 12  \w    100.00 174.00   1.00   30.00    --  100.00 111.00  90.00   74
;
_diffrn_measurement_device 'four-circle diffractometer'
_diffrn_measurement_device_type 'SuperNova, Dual, Cu at home/near, Atlas'
_diffrn_measurement_method '\w scans'
_diffrn_orient_matrix_type 'CrysAlisPro convention (1999,Acta A55,543-557)'
_diffrn_orient_matrix_UB_11 0.0307632000
_diffrn_orient_matrix_UB_12 0.0634158000
_diffrn_orient_matrix_UB_13 0.0713995000
_diffrn_orient_matrix_UB_21 0.1314212000
_diffrn_orient_matrix_UB_22 -0.0332929000
_diffrn_orient_matrix_UB_23 0.0062097000
_diffrn_orient_matrix_UB_31 0.1109739000
_diffrn_orient_matrix_UB_32 0.1591812000
_diffrn_orient_matrix_UB_33 -0.0270132000
_diffrn_radiation_monochromator mirror
_diffrn_radiation_probe x-ray
_diffrn_radiation_type CuK\a
_diffrn_radiation_wavelength 1.54184
_diffrn_reflns_av_R_equivalents 0.0250
_diffrn_reflns_av_unetI/netI 0.0134
_diffrn_reflns_Laue_measured_fraction_full 1.000
_diffrn_reflns_Laue_measured_fraction_max 0.993
_diffrn_reflns_limit_h_max 11
_diffrn_reflns_limit_h_min -12
_diffrn_reflns_limit_k_max 12
_diffrn_reflns_limit_k_min -12
_diffrn_reflns_limit_l_max 23
_diffrn_reflns_limit_l_min -24
_diffrn_reflns_number 6333
_diffrn_reflns_point_group_measured_fraction_full 1.000
_diffrn_reflns_point_group_measured_fraction_max 0.993
_diffrn_reflns_theta_full 67.500
_diffrn_reflns_theta_max 68.876
_diffrn_reflns_theta_min 4.400
_diffrn_source 'micro-focus sealed X-ray tube'
_diffrn_source_type 'SuperNova (Cu) X-ray Source'
_exptl_absorpt_coefficient_mu 2.937
_exptl_absorpt_correction_T_max 0.856
_exptl_absorpt_correction_T_min 0.787
_exptl_absorpt_correction_type analytical
_exptl_absorpt_process_details
;
CrysAlisPro 1.171.39.46 (Rigaku Oxford Diffraction, 2018)
Analytical numeric absorption correction using a multifaceted crystal
			model based on expressions derived by R.C. Clark & J.S. Reid.
(Clark, R. C. & Reid, J. S. (1995). Acta Cryst. A51, 887-897)
Empirical absorption correction using spherical harmonics,
 implemented in SCALE3 ABSPACK scaling algorithm.
;
_exptl_crystal_colour colourless
_exptl_crystal_colour_primary colourless
_exptl_crystal_density_diffrn 1.645
_exptl_crystal_description prism
_exptl_crystal_F_000 916
_exptl_crystal_size_max 0.126
_exptl_crystal_size_mid 0.102
_exptl_crystal_size_min 0.063
_refine_diff_density_max 0.490
_refine_diff_density_min -0.798
_refine_diff_density_rms 0.060
_refine_ls_extinction_method none
_refine_ls_goodness_of_fit_ref 1.125
_refine_ls_hydrogen_treatment constr
_refine_ls_matrix_type full
_refine_ls_number_parameters 164
_refine_ls_number_reflns 1125
_refine_ls_number_restraints 0
_refine_ls_restrained_S_all 1.125
_refine_ls_R_factor_all 0.0708
_refine_ls_R_factor_gt 0.0658
_refine_ls_shift/su_max 0.001
_refine_ls_shift/su_mean 0.000
_refine_ls_structure_factor_coef Fsqd
_refine_ls_weighting_details 'w=1/[\s^2^(Fo^2^)+(0.0511P)^2^+3.9077P] where P=(Fo^2^+2Fc^2^)/3'
_refine_ls_weighting_scheme calc
_refine_ls_wR_factor_gt 0.1578
_refine_ls_wR_factor_ref 0.1609
_reflns_Friedel_coverage 0.000
_reflns_number_gt 1009
_reflns_number_total 1125
_reflns_threshold_expression 'I > 2\s(I)'
_cod_data_source_file d0dt03828h2.cif
_cod_data_source_block 8_ZnL7
_cod_depositor_comments 'Adding full bibliography for 7706322--7706338.cif.'
_cod_original_cell_volume 1806.86(14)
_cod_database_code 7706335
_shelx_shelxl_version_number 2014/7
_chemical_oxdiff_formula 'C36 H30 Cl2 N12 O8 Zn'
_shelx_space_group_comment
;
The symmetry employed for this shelxl refinement is uniquely defined
by the following loop, which should always be used as a source of
symmetry information in preference to the above space-group names.
They are only intended as comments.
;
_reflns_odcompleteness_completeness 99.92
_reflns_odcompleteness_iscentric 1
_reflns_odcompleteness_theta 67.29
_olex2_refinement_description
;
1. Fixed Uiso
 At 1.2 times of:
  All C(H) groups
 At 1.5 times of:
  All C(H,H,H) groups
2. Others
 Fixed Sof: Zn1(0.16667) N1(0.5) N2(0.5) N3(0.5) N4(0.5) C1(0.5) C2(0.5)
 H2(0.5) C3(0.5) H3(0.5) C4(0.5) H4(0.5) C5(0.5) H5(0.5) C6(0.5) C7(0.5)
 C8(0.5) H8A(0.5) H8B(0.5) H8C(0.5) C9(0.5) C10(0.5) H10(0.5) C11(0.5) H11(0.5)
 C12(0.5) H12(0.5)
3.a Aromatic/amide H refined with riding coordinates:
 C2(H2), C3(H3), C4(H4), C5(H5), C10(H10), C11(H11), C12(H12)
3.b Idealised Me refined as rotating group:
 C8(H8A,H8B,H8C)
;
_olex2_submission_special_instructions 'No special instructions were received'
_oxdiff_exptl_absorpt_empirical_details
;
Empirical correction (ABSPACK) includes:
- Absorption correction using spherical harmonics
- Frame scaling
;
_oxdiff_exptl_absorpt_empirical_full_max 1.336
_oxdiff_exptl_absorpt_empirical_full_min 0.722

loop_
_space_group_symop_operation_xyz
'x, y, z'
'-y, x-y, z'
'-x+y, -x, z'
'y, x, -z+1/2'
'x-y, -y, -z+1/2'
'-x, -x+y, -z+1/2'
'-x, -y, -z'
'y, -x+y, -z'
'x-y, x, -z'
'-y, -x, z-1/2'
'-x+y, y, z-1/2'
'x, x-y, z-1/2'

loop_
_atom_site_label
_atom_site_type_symbol
_atom_site_fract_x
_atom_site_fract_y
_atom_site_fract_z
_atom_site_U_iso_or_equiv
_atom_site_adp_type
_atom_site_occupancy
_atom_site_site_symmetry_order
_atom_site_calc_flag
_atom_site_refinement_flags_posn
_atom_site_refinement_flags_adp
_atom_site_refinement_flags_occupancy
_atom_site_disorder_assembly
_atom_site_disorder_group
Zn1 Zn 0.0000 1.0000 0.78282(9) 0.0409(5) Uani 0.5 3 d S T P . .
N1 N 0.2038(6) 1.0433(6) 0.7398(3) 0.0412(14) Uani 0.5 1 d . . . A -1
N2 N 0.4025(18) 1.008(3) 0.7374(7) 0.048(4) Uani 0.5 1 d . . . A -1
N3 N 0.0978(17) 0.8915(12) 0.8533(8) 0.050(3) Uani 0.5 1 d . . . A -1
N4 N 0.1200(14) 0.8005(13) 0.9597(5) 0.059(2) Uani 0.5 1 d . . . A -1
C1 C 0.2762(16) 1.0931(14) 0.6808(6) 0.043(3) Uani 0.5 1 d . . . A -1
C2 C 0.2355(19) 1.1551(18) 0.6264(9) 0.053(4) Uani 0.5 1 d . . . A -1
H2 H 0.1527 1.1732 0.6282 0.063 Uiso 0.5 1 calc R . . A -1
C3 C 0.326(2) 1.187(2) 0.5704(7) 0.079(4) Uani 0.5 1 d . . . A -1
H3 H 0.3058 1.2272 0.5317 0.095 Uiso 0.5 1 calc R . . A -1
C4 C 0.443(4) 1.161(4) 0.5707(9) 0.076(6) Uani 0.5 1 d . . . A -1
H4 H 0.5020 1.1882 0.5311 0.091 Uiso 0.5 1 calc R . . A -1
C5 C 0.4892(14) 1.1015(14) 0.6210(6) 0.063(3) Uani 0.5 1 d . . . A -1
H5 H 0.5721 1.0838 0.6179 0.076 Uiso 0.5 1 calc R . . A -1
C6 C 0.4002(10) 1.0713(8) 0.6753(4) 0.0471(17) Uani 0.5 1 d . . . A -1
C7 C 0.2855(7) 0.9964(9) 0.7718(3) 0.0392(18) Uani 0.5 1 d . . . A -1
C8 C 0.5187(12) 0.969(2) 0.7561(14) 0.056(4) Uani 0.5 1 d . . . A -1
H8A H 0.4704 0.8702 0.7781 0.084 Uiso 0.5 1 calc GR . . A -1
H8B H 0.5914 1.0465 0.7866 0.084 Uiso 0.5 1 calc GR . . A -1
H8C H 0.5718 0.9656 0.7161 0.084 Uiso 0.5 1 calc GR . . A -1
C9 C 0.2368(15) 0.9314(13) 0.8396(6) 0.039(3) Uani 0.5 1 d . . . A -1
C10 C 0.3314(11) 0.9155(13) 0.8861(6) 0.052(3) Uani 0.5 1 d . . . A -1
H10 H 0.4342 0.9483 0.8756 0.063 Uiso 0.5 1 calc R . . A -1
C11 C 0.269(4) 0.849(3) 0.9494(8) 0.059(5) Uani 0.5 1 d . . . A -1
H11 H 0.3299 0.8385 0.9828 0.071 Uiso 0.5 1 calc R . . A -1
C12 C 0.0442(12) 0.8248(11) 0.9132(6) 0.056(2) Uani 0.5 1 d . . . A -1
H12 H -0.0591 0.7921 0.9224 0.067 Uiso 0.5 1 calc R . . A -1
Cl1 Cl 0.3333 0.6667 0.62554(9) 0.0591(5) Uani 1 3 d S T P . .
O2 O 0.3333 0.6667 0.6954(3) 0.131(3) Uani 1 3 d S T P . .
O1 O 0.2888(5) 0.5171(5) 0.6065(2) 0.1142(16) Uani 1 1 d . . . . .

loop_
_atom_site_aniso_label
_atom_site_aniso_U_11
_atom_site_aniso_U_22
_atom_site_aniso_U_33
_atom_site_aniso_U_23
_atom_site_aniso_U_13
_atom_site_aniso_U_12
Zn1 0.0282(5) 0.0282(5) 0.0663(10) 0.000 0.000 0.0141(3)
N1 0.035(3) 0.032(3) 0.055(4) 0.000(3) 0.002(3) 0.016(3)
N2 0.042(4) 0.046(5) 0.066(12) -0.014(10) -0.005(6) 0.029(4)
N3 0.046(6) 0.039(6) 0.061(8) 0.001(4) -0.006(6) 0.017(5)
N4 0.060(6) 0.066(5) 0.053(6) 0.005(5) -0.002(5) 0.032(4)
C1 0.045(6) 0.035(5) 0.044(6) -0.002(5) -0.009(5) 0.017(4)
C2 0.048(8) 0.056(9) 0.058(10) 0.007(6) -0.010(7) 0.028(7)
C3 0.081(9) 0.106(10) 0.055(9) 0.016(8) 0.000(9) 0.049(8)
C4 0.104(15) 0.092(12) 0.043(12) 0.009(11) 0.018(11) 0.057(11)
C5 0.060(7) 0.071(7) 0.067(6) 0.005(5) 0.004(6) 0.040(7)
C6 0.035(4) 0.039(4) 0.063(6) -0.003(4) 0.002(4) 0.016(3)
C7 0.026(3) 0.033(3) 0.061(5) -0.018(5) -0.008(3) 0.017(3)
C8 0.047(6) 0.079(14) 0.063(10) -0.006(10) -0.002(7) 0.047(9)
C9 0.047(7) 0.026(4) 0.044(6) -0.007(4) -0.005(5) 0.018(5)
C10 0.033(5) 0.060(6) 0.060(7) -0.004(5) 0.001(5) 0.021(4)
C11 0.092(11) 0.066(7) 0.026(8) 0.002(7) -0.015(9) 0.045(7)
C12 0.054(6) 0.050(5) 0.060(6) -0.002(5) 0.012(5) 0.024(4)
Cl1 0.0621(7) 0.0621(7) 0.0532(9) 0.000 0.000 0.0311(4)
O2 0.166(6) 0.166(6) 0.062(4) 0.000 0.000 0.083(3)
O1 0.114(3) 0.083(3) 0.147(4) -0.051(3) -0.043(3) 0.050(3)

loop_
_atom_type_symbol
_atom_type_description
_atom_type_scat_dispersion_real
_atom_type_scat_dispersion_imag
_atom_type_scat_source
C C 0.0181 0.0091 'International Tables Vol C Tables 4.2.6.8 and 6.1.1.4'
H H 0.0000 0.0000 'International Tables Vol C Tables 4.2.6.8 and 6.1.1.4'
Cl Cl 0.3639 0.7018 'International Tables Vol C Tables 4.2.6.8 and 6.1.1.4'
N N 0.0311 0.0180 'International Tables Vol C Tables 4.2.6.8 and 6.1.1.4'
O O 0.0492 0.0322 'International Tables Vol C Tables 4.2.6.8 and 6.1.1.4'
Zn Zn -1.5491 0.6778 'International Tables Vol C Tables 4.2.6.8 and 6.1.1.4'

loop_
_exptl_crystal_face_index_h
_exptl_crystal_face_index_k
_exptl_crystal_face_index_l
_exptl_crystal_face_perp_dist
1 -1 1 0.0330
1 0 1 0.0363
0 -1 1 0.0482
-3 1 -5 0.0393
0 0 -1 0.0315
0 0 1 0.0315
2 0 -5 0.0384
-2 0 5 0.0384
1 -2 -1 0.0510
-3 3 -1 0.0509
0 2 1 0.0628
-2 2 5 0.0460

loop_
_geom_angle_atom_site_label_1
_geom_angle_atom_site_label_2
_geom_angle_atom_site_label_3
_geom_angle
_geom_angle_site_symmetry_1
_geom_angle_site_symmetry_3
_geom_angle_publ_flag
N1 Zn1 N3 74.5(5) . . ?
C1 N1 Zn1 137.9(7) . . ?
C7 N1 Zn1 117.7(5) . . ?
C7 N1 C1 103.8(8) . . ?
C6 N2 C8 123.4(12) . . ?
C7 N2 C6 106.1(8) . . ?
C7 N2 C8 130.5(14) . . ?
C9 N3 Zn1 112.8(9) . . ?
C9 N3 C12 116.7(13) . . ?
C12 N3 Zn1 128.5(12) . . ?
C12 N4 C11 118.8(12) . . ?
N1 C1 C2 127.8(13) . . ?
N1 C1 C6 112.2(10) . . ?
C6 C1 C2 119.9(12) . . ?
C1 C2 H2 122.7 . . ?
C3 C2 C1 114.7(14) . . ?
C3 C2 H2 122.7 . . ?
C2 C3 H3 119.8 . . ?
C4 C3 C2 120.3(16) . . ?
C4 C3 H3 119.8 . . ?
C3 C4 H4 115.8 . . ?
C3 C4 C5 128(2) . . ?
C5 C4 H4 115.8 . . ?
C4 C5 H5 124.6 . . ?
C6 C5 C4 110.7(16) . . ?
C6 C5 H5 124.6 . . ?
C1 C6 N2 103.2(8) . . ?
C5 C6 N2 130.8(9) . . ?
C5 C6 C1 125.9(10) . . ?
N1 C7 N2 114.6(8) . . ?
N1 C7 C9 118.6(7) . . ?
N2 C7 C9 126.7(9) . . ?
N2 C8 H8A 109.5 . . ?
N2 C8 H8B 109.5 . . ?
N2 C8 H8C 109.5 . . ?
H8A C8 H8B 109.5 . . ?
H8A C8 H8C 109.5 . . ?
H8B C8 H8C 109.5 . . ?
N3 C9 C7 113.8(11) . . ?
N3 C9 C10 121.9(12) . . ?
C10 C9 C7 124.2(11) . . ?
C9 C10 H10 120.7 . . ?
C9 C10 C11 118.6(16) . . ?
C11 C10 H10 120.7 . . ?
N4 C11 C10 117.0(19) . . ?
N4 C11 H11 121.5 . . ?
C10 C11 H11 121.5 . . ?
N3 C12 H12 116.6 . . ?
N4 C12 N3 126.8(12) . . ?
N4 C12 H12 116.6 . . ?
O2 Cl1 O1 105.8(2) . 2_665 ?
O2 Cl1 O1 105.8(2) . 3_565 ?
O2 Cl1 O1 105.8(2) . . ?
O1 Cl1 O1 112.92(19) . 2_665 ?
O1 Cl1 O1 112.92(19) 3_565 . ?
O1 Cl1 O1 112.92(19) 3_565 2_665 ?

loop_
_geom_bond_atom_site_label_1
_geom_bond_atom_site_label_2
_geom_bond_distance
_geom_bond_site_symmetry_2
_geom_bond_publ_flag
Zn1 N1 2.083(6) . ?
Zn1 N3 2.307(13) . ?
N1 C1 1.354(13) . ?
N1 C7 1.316(9) . ?
N2 C6 1.412(18) . ?
N2 C7 1.333(11) . ?
N2 C8 1.468(11) . ?
N3 C9 1.29(2) . ?
N3 C12 1.356(14) . ?
N4 C11 1.36(4) . ?
N4 C12 1.312(18) . ?
C1 C2 1.42(2) . ?
C1 C6 1.392(15) . ?
C2 H2 0.9500 . ?
C2 C3 1.39(2) . ?
C3 H3 0.9500 . ?
C3 C4 1.34(4) . ?
C4 H4 0.9500 . ?
C4 C5 1.38(3) . ?
C5 H5 0.9500 . ?
C5 C6 1.353(15) . ?
C7 C9 1.489(14) . ?
C8 H8A 0.9800 . ?
C8 H8B 0.9800 . ?
C8 H8C 0.9800 . ?
C9 C10 1.408(16) . ?
C10 H10 0.9500 . ?
C10 C11 1.43(2) . ?
C11 H11 0.9500 . ?
C12 H12 0.9500 . ?
Cl1 O2 1.405(7) . ?
Cl1 O1 1.408(4) . ?
Cl1 O1 1.409(4) 2_665 ?
Cl1 O1 1.409(4) 3_565 ?

loop_
_exptl_oxdiff_crystal_face_indexfrac_h
_exptl_oxdiff_crystal_face_indexfrac_k
_exptl_oxdiff_crystal_face_indexfrac_l
_exptl_oxdiff_crystal_face_x
_exptl_oxdiff_crystal_face_y
_exptl_oxdiff_crystal_face_z
1.0000 -0.9997 0.9988 0.0387 0.1709 -0.0751
0.9999 -0.0009 0.9982 0.1020 0.1376 0.0839
0.0009 -0.9991 1.0001 0.0081 0.0396 -0.1860
-3.0016 1.0023 -4.9943 -0.3854 -0.4589 -0.0386
-0.0009 0.0003 -0.9996 -0.0714 -0.0063 0.0270
0.0009 -0.0003 0.9996 0.0714 0.0063 -0.0270
1.9938 0.0005 -5.0005 -0.2957 0.2310 0.3564
-1.9938 -0.0005 5.0005 0.2957 -0.2310 -0.3564
0.9983 -1.9977 -0.9998 -0.1674 0.1915 -0.1802
-2.9981 2.9983 -0.9971 0.0267 -0.5000 0.1715
0.0008 1.9971 0.9985 0.1980 -0.0602 0.2910
-1.9939 1.9969 4.9994 0.4223 -0.2975 -0.0384
